data_7042053
loop_
_publ_author_name
'Bolotaulo, Duer'
'Metta-Maga\~na, Alejandro'
'Fortier, Skye'

_publ_section_title
;
 F-element metalated dipyrrins: synthesis and characterization of a family
 of uranyl bis(dipyrrinate) complexes.
;
_journal_issue 10
_journal_name_full 'Dalton transactions (Cambridge, England : 2003)'
_journal_page_first 3284
_journal_page_last 3294
_journal_paper_doi 10.1039/c7dt00150a
_journal_volume 46
_journal_year 2017
_chemical_formula_moiety 'C36 H34 N4 O3 U, C36 H28 N4 O3 U, C4 O, C3 O0.5, C1.83 O0.33'
_chemical_formula_sum 'C80 H84 N4 O8 U2'
_chemical_formula_weight 1705.57
_chemical_name_systematic
;
 ? 
;
_space_group_crystal_system triclinic
_space_group_IT_number 2
_space_group_name_Hall '-P 1'
_space_group_name_H-M_alt 'P -1'
_symmetry_space_group_name_Hall '-P 1'
_symmetry_space_group_name_H-M 'P -1'
_atom_sites_solution_hydrogens geom
_atom_sites_solution_primary heavy
_atom_sites_solution_secondary difmap
_audit_creation_date 2016-10-13
_audit_creation_method
;
Olex2 1.2
(compiled 2016.02.19 svn.r3266 for OlexSys, GUI svn.r5227)
;
_audit_update_record
;
2017-01-09 deposited with the CCDC.
2017-02-10 downloaded from the CCDC.
;
_cell_angle_alpha 98.7660(10)
_cell_angle_beta 102.5540(10)
_cell_angle_gamma 96.9580(10)
_cell_formula_units_Z 2
_cell_length_a 14.4946(5)
_cell_length_b 15.8228(5)
_cell_length_c 16.5676(5)
_cell_measurement_reflns_used 7797
_cell_measurement_temperature 100(2)
_cell_measurement_theta_max 27.181
_cell_measurement_theta_min 2.160
_cell_volume 3618.4(2)
_computing_cell_refinement 'SAINT v7.68A (Bruker, 2009)'
_computing_data_reduction 'SAINT v7.68A (Bruker, 2009)'
_computing_molecular_graphics 'Olex2 (Dolomanov et al., 2009)'
_computing_publication_material 'Olex2 (Dolomanov et al., 2009)'
_computing_structure_refinement 'XL (Sheldrick, 2008)'
_computing_structure_solution 'ShelXS (Sheldrick, 2008)'
_diffrn_ambient_temperature 100(1)
_diffrn_measured_fraction_theta_full 0.994
_diffrn_measured_fraction_theta_max 0.986
_diffrn_measurement_device_type 'Bruker APEX-II CCD'
_diffrn_measurement_method '\f and \w scans'
_diffrn_radiation_monochromator graphite
_diffrn_radiation_type MoK\a
_diffrn_radiation_wavelength 0.71073
_diffrn_reflns_av_R_equivalents 0.0501
_diffrn_reflns_av_unetI/netI 0.0760
_diffrn_reflns_limit_h_max 11
_diffrn_reflns_limit_h_min -18
_diffrn_reflns_limit_k_max 20
_diffrn_reflns_limit_k_min -20
_diffrn_reflns_limit_l_max 21
_diffrn_reflns_limit_l_min -21
_diffrn_reflns_number 39775
_diffrn_reflns_theta_full 26.00
_diffrn_reflns_theta_max 27.46
_diffrn_reflns_theta_min 1.28
_diffrn_source 'fine-focus sealed tube'
_diffrn_standards_number 0
_exptl_absorpt_coefficient_mu 4.528
_exptl_absorpt_correction_T_max 0.7456
_exptl_absorpt_correction_T_min 0.5767
_exptl_absorpt_correction_type multi-scan
_exptl_absorpt_process_details
;
SADABS-2008/1 (Bruker,2008) was used for absorption correction.
wR2(int) was 0.0912 before and 0.0476 after correction.
The Ratio of minimum to maximum transmission is 0.7735.
The \l/2 correction factor is 0.0015.
;
_exptl_crystal_colour 'red orange'
_exptl_crystal_colour_lustre metallic
_exptl_crystal_colour_primary red
_exptl_crystal_density_diffrn 1.565
_exptl_crystal_density_method 'not measured'
_exptl_crystal_description block
_exptl_crystal_F_000 1680
_exptl_crystal_size_max 0.18
_exptl_crystal_size_mid 0.10
_exptl_crystal_size_min 0.05
_refine_diff_density_max 2.364
_refine_diff_density_min -1.194
_refine_diff_density_rms 0.267
_refine_ls_extinction_method none
_refine_ls_goodness_of_fit_ref 1.045
_refine_ls_hydrogen_treatment constr
_refine_ls_matrix_type full
_refine_ls_number_parameters 881
_refine_ls_number_reflns 16322
_refine_ls_number_restraints 0
_refine_ls_restrained_S_all 1.045
_refine_ls_R_factor_all 0.0763
_refine_ls_R_factor_gt 0.0456
_refine_ls_shift/su_max 0.001
_refine_ls_shift/su_mean 0.000
_refine_ls_structure_factor_coef Fsqd
_refine_ls_weighting_details 'calc w=1/[\s^2^(Fo^2^)+(0.0637P)^2^+5.0086P] where P=(Fo^2^+2Fc^2^)/3'
_refine_ls_weighting_scheme calc
_refine_ls_wR_factor_gt 0.1109
_refine_ls_wR_factor_ref 0.1339
_reflns_number_gt 11584
_reflns_number_total 16322
_reflns_threshold_expression >2sigma(I)
_cod_data_source_file c7dt00150a2.cif
_cod_data_source_block 1098SF
_cod_depositor_comments 'Adding full bibliography for 7042053--7042056.cif.'
_cod_database_code 7042053
_olex2_refinement_description
;
1. Fixed Uiso
 At 1.2 times of:
  All C(H) groups, All C(H,H) groups
 At 1.5 times of:
  All C(H,H,H) groups
2. Others
 Fixed Sof: C35A(0.5) O8(0.5) C35B(0.5) O9(0.33333) C83(0.33333) C82(0.33333)
 C81(0.33333) C80(0.33333) C100(0.25) C101(0.25)
3.a Free rotating group:
 O9(C83,C82,C81,C80)
3.b Secondary CH2 refined with riding coordinates:
 C3(H3A,H3B), C71(H71A,H71B), C72(H72A,H72B), C69(H69A,H69B), C70(H70A,H70B),
 C2(H2A,H2B)
3.c Aromatic/amide H refined with riding coordinates:
 C63(H63), C43(H43), C45(H45), C66(H66), C59(H59), C44(H44), C11(H11), C7(H7),
 C39(H39), C48(H48), C47(H47), C25(H25), C9(H9), C38(H38), C50(H50), C19(H19),
 C51(H51), C55(H55), C31(H31), C37(H37), C12(H12), C53(H53), C64(H64), C54(H54),
  C1(H1), C60(H60), C18(H18), C8(H8), C23(H23), C30(H30), C17(H17), C61(H61),
 C15(H15), C24(H24), C67(H67), C14(H14), C27(H27), C28(H28)
3.d Idealised Me refined as rotating group:
 C52(H52A,H52B,H52C), C68(H68A,H68B,H68C), C16(H16A,H16B,H16C), C32(H32A,H32B,
 H32C)
;
_olex2_submission_special_instructions 'No special instructions were received'

loop_
_space_group_symop_id
_space_group_symop_operation_xyz
1 'x, y, z'
2 '-x, -y, -z'

loop_
_atom_site_label
_atom_site_type_symbol
_atom_site_fract_x
_atom_site_fract_y
_atom_site_fract_z
_atom_site_U_iso_or_equiv
_atom_site_adp_type
_atom_site_occupancy
_atom_site_calc_flag
_atom_site_disorder_assembly
_atom_site_disorder_group
_atom_site_refinement_flags_posn
U2 U 0.264110(18) 0.482016(17) 0.367187(15) 0.01893(8) Uani 1 d . . .
U1 U 0.340417(18) 0.481164(17) 0.814982(15) 0.02045(8) Uani 1 d C . .
O5 O 0.1554(3) 0.4996(3) 0.3920(3) 0.0221(11) Uani 1 d . . .
O1 O 0.3725(3) 0.5161(3) 0.7272(3) 0.0251(11) Uani 1 d . . .
O4 O 0.3755(3) 0.4690(3) 0.3454(3) 0.0247(11) Uani 1 d . . .
O2 O 0.3215(4) 0.4347(3) 0.9017(3) 0.0306(12) Uani 1 d . . .
O3 O 0.4875(3) 0.4179(3) 0.8395(3) 0.0222(11) Uani 1 d C . .
O6 O 0.3361(3) 0.5625(3) 0.5109(3) 0.0188(10) Uani 1 d . . .
N8 N 0.2800(4) 0.6384(4) 0.3517(3) 0.0229(13) Uani 1 d A . .
N2 N 0.1782(4) 0.4838(4) 0.7210(4) 0.0233(13) Uani 1 d . . .
N4 N 0.4671(4) 0.6121(4) 0.8881(4) 0.0252(14) Uani 1 d . . .
N6 N 0.1675(4) 0.3431(4) 0.2903(3) 0.0228(13) Uani 1 d . . .
N1 N 0.2768(4) 0.3334(4) 0.7350(4) 0.0252(14) Uani 1 d . . .
N7 N 0.2179(4) 0.4968(4) 0.2178(3) 0.0251(14) Uani 1 d . . .
O7 O 0.3482(5) 0.9017(4) 0.6025(4) 0.0519(17) Uani 1 d . . .
N5 N 0.2998(4) 0.3617(4) 0.4476(3) 0.0213(13) Uani 1 d . . .
N3 N 0.2726(4) 0.5951(4) 0.8929(4) 0.0250(14) Uani 1 d . . .
C63 C -0.0192(6) 0.6636(6) 0.1977(5) 0.0352(19) Uani 1 d A . .
H63 H -0.0330 0.6265 0.2350 0.042 Uiso 1 calc . . R
C43 C 0.1339(6) 0.2117(5) 0.2015(4) 0.0298(18) Uani 1 d . . .
H43 H 0.1398 0.1557 0.1749 0.036 Uiso 1 calc . . R
C3 C 0.2003(6) 0.2057(5) 0.6473(5) 0.0345(19) Uani 1 d . . .
H3A H 0.1373 0.1750 0.6491 0.041 Uiso 1 calc . . R
H3B H 0.2115 0.1872 0.5909 0.041 Uiso 1 calc . . R
C45 C 0.0845(5) 0.3365(5) 0.2338(4) 0.0257(16) Uani 1 d . . .
H45 H 0.0459 0.3810 0.2316 0.031 Uiso 1 calc . . R
C66 C 0.0165(7) 0.7639(6) 0.0852(6) 0.052(3) Uani 1 d A 1 .
H66 H 0.0287 0.7968 0.0442 0.062 Uiso 1 calc A 1 R
C22 C 0.4553(6) 0.6997(5) 0.8909(4) 0.0254(16) Uani 1 d C . .
C59 C 0.2145(6) 0.7623(5) 0.3372(4) 0.0275(17) Uani 1 d . . .
H59 H 0.1726 0.8006 0.3178 0.033 Uiso 1 calc . . R
C44 C 0.0603(6) 0.2561(5) 0.1779(5) 0.0319(18) Uani 1 d . . .
H44 H 0.0047 0.2370 0.1332 0.038 Uiso 1 calc . . R
C40 C 0.3173(5) 0.2802(5) 0.4102(4) 0.0210(15) Uani 1 d . . .
C71 C 0.4424(5) 0.6619(5) 0.6263(5) 0.0306(18) Uani 1 d . . .
H71A H 0.4756 0.6523 0.6823 0.037 Uiso 1 calc . . R
H71B H 0.4779 0.7136 0.6135 0.037 Uiso 1 calc . . R
C42 C 0.2000(5) 0.2642(5) 0.2730(4) 0.0230(15) Uani 1 d . . .
C20 C 0.2830(5) 0.6842(5) 0.8966(4) 0.0241(16) Uani 1 d C . .
C72 C 0.4362(5) 0.5822(5) 0.5586(4) 0.0241(16) Uani 1 d . . .
H72A H 0.4790 0.5949 0.5214 0.029 Uiso 1 calc . . R
H72B H 0.4548 0.5326 0.5848 0.029 Uiso 1 calc . . R
C41 C 0.2727(5) 0.2374(5) 0.3281(4) 0.0220(15) Uani 1 d . . .
C36 C 0.5415(6) 0.3989(5) 0.7748(4) 0.0304(18) Uani 1 d . . .
C6 C 0.1251(5) 0.4272(5) 0.6458(4) 0.0227(15) Uani 1 d . . .
C46 C 0.2967(5) 0.1496(5) 0.2995(4) 0.0252(16) Uani 1 d . . .
C11 C -0.0339(6) 0.2821(5) 0.5407(5) 0.0311(18) Uani 1 d . . .
H11 H -0.0560 0.3036 0.5886 0.037 Uiso 1 calc . . R
C62 C 0.0701(5) 0.6751(5) 0.1837(4) 0.0232(15) Uani 1 d . . .
C5 C 0.1345(5) 0.3417(5) 0.6218(4) 0.0263(16) Uani 1 d . . .
C56 C 0.1538(5) 0.5486(5) 0.1842(4) 0.0210(15) Uani 1 d . . .
C58 C 0.2071(5) 0.6727(5) 0.3037(4) 0.0218(15) Uani 1 d . . .
C7 C 0.0611(5) 0.4732(5) 0.6001(4) 0.0271(17) Uani 1 d . . .
H7 H 0.0170 0.4506 0.5475 0.033 Uiso 1 calc . . R
C4 C 0.2023(5) 0.2971(5) 0.6641(5) 0.0261(16) Uani 1 d . . .
C39 C 0.3738(5) 0.2436(5) 0.4744(4) 0.0241(16) Uani 1 d . . .
H39 H 0.3985 0.1908 0.4664 0.029 Uiso 1 calc . . R
C48 C 0.3630(6) 0.0585(5) 0.2040(5) 0.036(2) Uani 1 d . . .
H48 H 0.3977 0.0525 0.1615 0.043 Uiso 1 calc . . R
C57 C 0.1457(5) 0.6293(5) 0.2267(4) 0.0227(15) Uani 1 d . . .
C47 C 0.3458(6) 0.1399(5) 0.2359(5) 0.0287(17) Uani 1 d . . .
H47 H 0.3676 0.1890 0.2144 0.034 Uiso 1 calc . . R
C69 C 0.2773(5) 0.5942(5) 0.5664(4) 0.0239(16) Uani 1 d . . .
H69A H 0.2597 0.5496 0.5988 0.029 Uiso 1 calc . . R
H69B H 0.2179 0.6093 0.5336 0.029 Uiso 1 calc . . R
C25 C 0.5604(6) 0.6122(5) 0.8984(5) 0.0306(18) Uani 1 d . . .
H25 H 0.5890 0.5613 0.8985 0.037 Uiso 1 calc . . R
C9 C 0.1453(5) 0.5589(5) 0.7171(4) 0.0282(17) Uani 1 d . . .
H9 H 0.1684 0.6094 0.7593 0.034 Uiso 1 calc . . R
C38 C 0.3855(6) 0.2987(5) 0.5487(4) 0.0284(17) Uani 1 d . . .
H38 H 0.4179 0.2908 0.6027 0.034 Uiso 1 calc . . R
C70 C 0.3390(5) 0.6741(5) 0.6251(5) 0.0265(16) Uani 1 d . . .
H70A H 0.3276 0.6782 0.6823 0.032 Uiso 1 calc . . R
H70B H 0.3246 0.7274 0.6038 0.032 Uiso 1 calc . . R
C50 C 0.2807(6) -0.0042(5) 0.2969(5) 0.038(2) Uani 1 d . . .
H50 H 0.2575 -0.0530 0.3181 0.046 Uiso 1 calc . . R
C19 C 0.2007(6) 0.7150(6) 0.9152(5) 0.036(2) Uani 1 d . . .
H19 H 0.1888 0.7730 0.9199 0.043 Uiso 1 calc C . R
C51 C 0.2652(6) 0.0774(5) 0.3293(5) 0.0298(17) Uani 1 d . . .
H51 H 0.2323 0.0838 0.3730 0.036 Uiso 1 calc . . R
C55 C 0.1132(6) 0.5121(5) 0.0976(4) 0.0297(18) Uani 1 d A . .
H55 H 0.0660 0.5334 0.0601 0.036 Uiso 1 calc . . R
C31 C 0.3815(6) 0.8604(5) 0.8213(5) 0.037(2) Uani 1 d . . .
H31 H 0.3858 0.8228 0.7722 0.044 Uiso 1 calc . . R
C37 C 0.3402(5) 0.3698(5) 0.5304(4) 0.0226(15) Uani 1 d . . .
H37 H 0.3383 0.4180 0.5716 0.027 Uiso 1 calc . . R
C65 C -0.0737(6) 0.7557(5) 0.1019(5) 0.036(2) Uani 1 d . . .
C10 C 0.0632(5) 0.2923(5) 0.5451(5) 0.0284(17) Uani 1 d . . .
C12 C -0.0991(6) 0.2407(5) 0.4674(5) 0.0339(19) Uani 1 d . . .
H12 H -0.1654 0.2331 0.4664 0.041 Uiso 1 calc . . R
C53 C 0.2178(6) 0.4329(5) 0.1541(5) 0.0318(18) Uani 1 d . . .
H53 H 0.2555 0.3880 0.1594 0.038 Uiso 1 calc A . R
C64 C -0.0907(6) 0.7051(6) 0.1584(5) 0.038(2) Uani 1 d A . .
H64 H -0.1517 0.6983 0.1710 0.046 Uiso 1 calc . . R
C54 C 0.1548(6) 0.4406(5) 0.0785(5) 0.035(2) Uani 1 d A . .
H54 H 0.1436 0.4038 0.0252 0.042 Uiso 1 calc . . R
C1 C 0.3164(6) 0.2665(5) 0.7613(5) 0.0325(18) Uani 1 d . . .
H1 H 0.3679 0.2726 0.8094 0.039 Uiso 1 calc . . R
C60 C 0.2939(6) 0.7824(5) 0.4031(5) 0.037(2) Uani 1 d . . .
H60 H 0.3193 0.8377 0.4374 0.045 Uiso 1 calc A . R
C18 C 0.1421(6) 0.6453(6) 0.9249(5) 0.040(2) Uani 1 d C . .
H18 H 0.0816 0.6458 0.9382 0.048 Uiso 1 calc B . R
C8 C 0.0731(5) 0.5553(5) 0.6440(5) 0.0277(17) Uani 1 d . . .
H8 H 0.0398 0.6007 0.6285 0.033 Uiso 1 calc . . R
C23 C 0.5458(6) 0.7508(5) 0.9029(5) 0.0321(19) Uani 1 d . . .
H23 H 0.5581 0.8117 0.9061 0.039 Uiso 1 calc . . R
C49 C 0.3296(6) -0.0157(5) 0.2339(5) 0.0337(19) Uani 1 d . . .
C30 C 0.3856(6) 0.9477(6) 0.8208(5) 0.040(2) Uani 1 d . . .
H30 H 0.3901 0.9682 0.7706 0.048 Uiso 1 calc . . R
C33 C 0.5309(6) 0.3864(5) 0.9160(4) 0.034(2) Uani 1 d . . .
C52 C 0.3454(7) -0.1044(5) 0.1969(6) 0.047(2) Uani 1 d . . .
H52A H 0.2886 -0.1330 0.1530 0.071 Uiso 1 calc . . GR
H52B H 0.3568 -0.1391 0.2412 0.071 Uiso 1 calc . . GR
H52C H 0.4012 -0.0988 0.1724 0.071 Uiso 1 calc . . GR
C21 C 0.3683(6) 0.7326(5) 0.8910(4) 0.0291(18) Uani 1 d . . .
C26 C 0.3714(6) 0.8267(5) 0.8907(5) 0.0312(18) Uani 1 d C . .
C17 C 0.1875(6) 0.5721(6) 0.9116(5) 0.0327(19) Uani 1 d C 1 .
H17 H 0.1621 0.5149 0.9151 0.039 Uiso 1 calc C 1 R
C61 C 0.3300(6) 0.7051(5) 0.4097(5) 0.0313(18) Uani 1 d A . .
H61 H 0.3847 0.7007 0.4515 0.038 Uiso 1 calc . . R
C15 C 0.0932(7) 0.2585(6) 0.4734(5) 0.047(2) Uani 1 d . . .
H15 H 0.1596 0.2628 0.4755 0.057 Uiso 1 calc . . R
C24 C 0.6126(6) 0.6963(5) 0.9091(5) 0.0347(19) Uani 1 d . . .
H24 H 0.6800 0.7118 0.9186 0.042 Uiso 1 calc . . R
C67 C 0.0881(6) 0.7258(6) 0.1261(6) 0.047(2) Uani 1 d A 1 .
H67 H 0.1498 0.7341 0.1150 0.056 Uiso 1 calc A 1 R
C74 C 0.3497(8) 1.0322(7) 0.5501(6) 0.058(3) Uani 1 d . . .
C14 C 0.0273(7) 0.2195(7) 0.4006(6) 0.054(3) Uani 1 d . . .
H14 H 0.0492 0.1984 0.3525 0.065 Uiso 1 calc . . R
C13 C -0.0708(6) 0.2101(6) 0.3953(5) 0.043(2) Uani 1 d . . .
C76 C 0.4462(7) 0.9328(7) 0.6043(6) 0.054(3) Uani 1 d . . .
C2 C 0.2724(6) 0.1867(6) 0.7091(6) 0.042(2) Uani 1 d . . .
H2A H 0.3194 0.1589 0.6833 0.050 Uiso 1 calc . . R
H2B H 0.2452 0.1470 0.7418 0.050 Uiso 1 calc . . R
C29 C 0.3833(9) 1.0056(6) 0.8898(5) 0.057(3) Uani 1 d . . .
C73 C 0.2866(7) 0.9614(6) 0.5740(6) 0.049(2) Uani 1 d . . .
C68 C -0.1531(7) 0.8001(7) 0.0578(7) 0.058(3) Uani 1 d A . .
H68A H -0.1481 0.8587 0.0894 0.087 Uiso 1 calc . . GR
H68B H -0.2156 0.7667 0.0551 0.087 Uiso 1 calc . . GR
H68C H -0.1464 0.8032 0.0007 0.087 Uiso 1 calc . . GR
C27 C 0.3649(11) 0.8835(6) 0.9598(6) 0.082(4) Uani 1 d . . .
H27 H 0.3571 0.8624 1.0090 0.098 Uiso 1 calc C . R
C75 C 0.4481(8) 1.0292(7) 0.6070(7) 0.063(3) Uani 1 d . . .
C16 C -0.1446(7) 0.1715(7) 0.3132(6) 0.066(3) Uani 1 d . . .
H16A H -0.2075 0.1577 0.3250 0.099 Uiso 1 calc . . GR
H16B H -0.1262 0.1186 0.2866 0.099 Uiso 1 calc . . GR
H16C H -0.1476 0.2135 0.2753 0.099 Uiso 1 calc . . GR
C35A C 0.5821(12) 0.3214(16) 0.7958(12) 0.022(5) Uani 0.50 d D 1 .
C32 C 0.3903(11) 1.1018(7) 0.8890(7) 0.084(4) Uani 1 d . . .
H32A H 0.4189 1.1154 0.8431 0.126 Uiso 1 calc . . GR
H32B H 0.4304 1.1344 0.9428 0.126 Uiso 1 calc . . GR
H32C H 0.3261 1.1178 0.8805 0.126 Uiso 1 calc . . GR
C28 C 0.3695(14) 0.9707(7) 0.9588(7) 0.118(7) Uani 1 d C . .
H28 H 0.3631 1.0082 1.0071 0.142 Uiso 1 calc . . R
C77 C 0.1247(18) 0.9186(17) -0.0210(18) 0.178(9) Uiso 1 d . . .
C78 C 0.134(2) 0.980(2) 0.043(2) 0.243(14) Uiso 1 d . . .
C79 C 0.011(3) 0.997(2) 0.0379(16) 0.226(13) Uiso 1 d . . .
O8 O 0.103(3) 0.959(3) -0.093(3) 0.238(17) Uiso 0.50 d . . .
C34 C 0.6138(8) 0.3427(7) 0.8930(7) 0.056(3) Uiso 1 d D 2 .
C35B C 0.6209(18) 0.347(2) 0.817(2) 0.078(12) Uani 0.50 d D 2 .
O9 O 0.0421(8) 0.0184(8) 0.6158(8) 0.018(3) Uiso 0.33 d E -1 .
C83 C -0.0433(12) 0.0444(15) 0.5702(8) 0.069(10) Uiso 0.33 d E -1 G
C82 C -0.1060(10) 0.0607(14) 0.6328(13) 0.036(6) Uiso 0.33 d E -1 G
C81 C -0.0298(16) 0.0927(19) 0.7161(11) 0.112(16) Uiso 0.33 d E -1 G
C80 C 0.0463(14) 0.0355(19) 0.7047(7) 0.090(13) Uiso 0.33 d E -1 G
C100 C -0.0226(17) 0.0183(16) 0.5336(14) 0.012(5) Uiso 0.25 d . . .
C101 C 0.003(2) 0.0593(19) 0.6766(17) 0.022(6) Uiso 0.25 d . . .

loop_
_atom_site_aniso_label
_atom_site_aniso_U_11
_atom_site_aniso_U_22
_atom_site_aniso_U_33
_atom_site_aniso_U_23
_atom_site_aniso_U_13
_atom_site_aniso_U_12
U2 0.01722(15) 0.02181(15) 0.01909(13) 0.00699(10) 0.00367(10) 0.00548(11)
U1 0.01999(15) 0.02473(16) 0.01911(13) 0.00823(11) 0.00523(11) 0.00692(11)
O5 0.018(3) 0.023(3) 0.026(2) 0.006(2) 0.005(2) 0.005(2)
O1 0.021(3) 0.033(3) 0.023(2) 0.009(2) 0.007(2) 0.007(2)
O4 0.023(3) 0.030(3) 0.026(2) 0.012(2) 0.009(2) 0.009(2)
O2 0.035(3) 0.040(3) 0.026(3) 0.015(2) 0.014(2) 0.017(3)
O3 0.023(3) 0.031(3) 0.015(2) 0.008(2) 0.0049(19) 0.011(2)
O6 0.018(3) 0.020(3) 0.020(2) 0.0060(19) 0.0038(19) 0.005(2)
N8 0.024(3) 0.020(3) 0.022(3) 0.007(2) 0.001(3) 0.001(3)
N2 0.020(3) 0.027(4) 0.029(3) 0.013(3) 0.011(3) 0.009(3)
N4 0.022(3) 0.029(4) 0.024(3) 0.004(3) 0.005(3) 0.005(3)
N6 0.022(3) 0.025(3) 0.021(3) 0.007(2) 0.004(2) 0.002(3)
N1 0.023(3) 0.025(4) 0.028(3) 0.009(3) 0.008(3) 0.000(3)
N7 0.031(4) 0.024(3) 0.023(3) 0.004(2) 0.008(3) 0.013(3)
O7 0.070(5) 0.042(4) 0.042(3) 0.012(3) 0.005(3) 0.013(4)
N5 0.022(3) 0.020(3) 0.023(3) 0.006(2) 0.007(2) 0.004(3)
N3 0.016(3) 0.038(4) 0.024(3) 0.011(3) 0.007(2) 0.009(3)
C63 0.025(4) 0.051(6) 0.034(4) 0.017(4) 0.011(4) 0.007(4)
C43 0.037(5) 0.021(4) 0.026(4) -0.003(3) 0.000(3) 0.006(3)
C3 0.020(4) 0.036(5) 0.046(5) 0.003(4) 0.010(4) 0.000(4)
C45 0.025(4) 0.027(4) 0.025(4) 0.008(3) 0.003(3) 0.005(3)
C66 0.052(6) 0.050(6) 0.064(6) 0.043(5) 0.010(5) 0.011(5)
C22 0.035(5) 0.024(4) 0.016(3) 0.002(3) 0.005(3) 0.003(3)
C59 0.036(5) 0.021(4) 0.027(4) 0.007(3) 0.009(3) 0.003(3)
C44 0.028(4) 0.028(4) 0.035(4) 0.007(3) -0.002(3) 0.003(3)
C40 0.018(4) 0.025(4) 0.023(3) 0.011(3) 0.007(3) 0.003(3)
C71 0.025(4) 0.035(5) 0.028(4) -0.001(3) 0.006(3) -0.002(3)
C42 0.020(4) 0.026(4) 0.024(3) 0.006(3) 0.005(3) 0.007(3)
C20 0.032(4) 0.024(4) 0.022(3) 0.011(3) 0.008(3) 0.013(3)
C72 0.014(4) 0.034(4) 0.022(3) 0.003(3) 0.000(3) 0.005(3)
C41 0.026(4) 0.023(4) 0.023(3) 0.014(3) 0.013(3) 0.004(3)
C36 0.032(4) 0.038(5) 0.026(4) 0.003(3) 0.014(3) 0.017(4)
C6 0.020(4) 0.027(4) 0.022(3) 0.009(3) 0.005(3) 0.001(3)
C46 0.026(4) 0.024(4) 0.024(3) 0.007(3) -0.003(3) 0.010(3)
C11 0.026(4) 0.034(5) 0.035(4) 0.009(3) 0.011(3) 0.004(4)
C62 0.020(4) 0.026(4) 0.022(3) 0.006(3) 0.000(3) 0.004(3)
C5 0.018(4) 0.033(5) 0.029(4) 0.010(3) 0.007(3) 0.001(3)
C56 0.022(4) 0.024(4) 0.015(3) 0.007(3) -0.002(3) 0.003(3)
C58 0.017(4) 0.026(4) 0.023(3) 0.009(3) 0.005(3) -0.001(3)
C7 0.022(4) 0.034(5) 0.025(4) 0.009(3) 0.003(3) 0.002(3)
C4 0.016(4) 0.031(4) 0.030(4) 0.004(3) 0.006(3) 0.002(3)
C39 0.023(4) 0.021(4) 0.034(4) 0.014(3) 0.012(3) 0.005(3)
C48 0.042(5) 0.033(5) 0.033(4) 0.002(4) 0.013(4) 0.008(4)
C57 0.025(4) 0.025(4) 0.021(3) 0.011(3) 0.007(3) 0.005(3)
C47 0.035(5) 0.022(4) 0.033(4) 0.010(3) 0.012(3) 0.005(3)
C69 0.018(4) 0.030(4) 0.029(4) 0.008(3) 0.010(3) 0.011(3)
C25 0.030(5) 0.031(5) 0.030(4) 0.002(3) 0.005(3) 0.012(4)
C9 0.021(4) 0.041(5) 0.027(4) 0.010(3) 0.009(3) 0.006(3)
C38 0.036(5) 0.029(4) 0.023(3) 0.016(3) 0.004(3) 0.005(4)
C70 0.024(4) 0.020(4) 0.031(4) 0.001(3) 0.002(3) 0.000(3)
C50 0.056(6) 0.025(5) 0.037(4) 0.011(4) 0.014(4) 0.007(4)
C19 0.044(5) 0.044(5) 0.031(4) 0.019(4) 0.016(4) 0.021(4)
C51 0.037(5) 0.022(4) 0.032(4) 0.007(3) 0.008(3) 0.006(3)
C55 0.034(5) 0.031(5) 0.018(3) 0.005(3) -0.003(3) -0.001(4)
C31 0.056(6) 0.028(5) 0.022(4) -0.002(3) 0.001(4) 0.008(4)
C37 0.021(4) 0.021(4) 0.026(3) 0.005(3) 0.008(3) 0.000(3)
C65 0.028(5) 0.030(5) 0.044(5) 0.010(4) -0.007(4) 0.007(4)
C10 0.022(4) 0.036(5) 0.030(4) 0.014(3) 0.009(3) -0.001(3)
C12 0.016(4) 0.040(5) 0.044(5) 0.017(4) 0.000(3) -0.001(4)
C53 0.041(5) 0.026(4) 0.033(4) 0.004(3) 0.021(4) 0.004(4)
C64 0.025(5) 0.046(6) 0.046(5) 0.010(4) 0.009(4) 0.006(4)
C54 0.052(6) 0.028(5) 0.023(4) 0.000(3) 0.011(4) 0.005(4)
C1 0.021(4) 0.029(5) 0.049(5) 0.011(4) 0.007(4) 0.011(3)
C60 0.057(6) 0.018(4) 0.030(4) 0.004(3) 0.005(4) -0.007(4)
C18 0.040(5) 0.056(6) 0.037(4) 0.020(4) 0.016(4) 0.030(5)
C8 0.017(4) 0.036(5) 0.032(4) 0.011(3) 0.004(3) 0.009(3)
C23 0.036(5) 0.023(4) 0.035(4) -0.006(3) 0.014(4) -0.001(4)
C49 0.030(5) 0.029(5) 0.036(4) -0.001(4) -0.003(4) 0.013(4)
C30 0.051(6) 0.036(5) 0.026(4) 0.007(4) -0.002(4) 0.004(4)
C33 0.047(5) 0.044(5) 0.018(3) 0.012(3) 0.008(3) 0.028(4)
C52 0.061(7) 0.028(5) 0.046(5) -0.004(4) 0.006(5) 0.009(4)
C21 0.039(5) 0.030(4) 0.016(3) 0.001(3) 0.003(3) 0.009(4)
C26 0.041(5) 0.023(4) 0.027(4) 0.003(3) 0.005(3) 0.004(4)
C17 0.028(4) 0.042(5) 0.037(4) 0.019(4) 0.014(4) 0.015(4)
C61 0.032(5) 0.029(5) 0.027(4) 0.011(3) -0.004(3) -0.002(4)
C15 0.033(5) 0.071(7) 0.035(5) -0.002(4) 0.017(4) -0.007(5)
C24 0.027(4) 0.033(5) 0.039(4) -0.007(4) 0.010(4) -0.003(4)
C67 0.031(5) 0.062(7) 0.066(6) 0.046(5) 0.018(5) 0.022(5)
C74 0.076(8) 0.056(7) 0.046(6) 0.021(5) 0.015(5) 0.013(6)
C14 0.038(6) 0.076(8) 0.038(5) -0.005(5) 0.013(4) -0.018(5)
C13 0.037(5) 0.045(6) 0.037(5) 0.004(4) 0.001(4) -0.011(4)
C76 0.041(6) 0.048(6) 0.062(6) 0.007(5) -0.006(5) 0.003(5)
C2 0.030(5) 0.031(5) 0.064(6) 0.010(4) 0.014(4) 0.000(4)
C29 0.111(9) 0.030(5) 0.031(4) 0.008(4) 0.010(5) 0.031(6)
C73 0.052(6) 0.032(5) 0.067(6) 0.014(5) 0.020(5) 0.010(4)
C68 0.042(6) 0.064(7) 0.066(7) 0.011(5) -0.004(5) 0.027(5)
C27 0.191(14) 0.034(6) 0.034(5) 0.008(4) 0.046(7) 0.033(7)
C75 0.064(8) 0.062(8) 0.054(6) 0.010(5) 0.001(5) 0.002(6)
C16 0.053(7) 0.081(8) 0.045(6) -0.002(5) 0.002(5) -0.028(6)
C35A 0.006(9) 0.040(11) 0.021(7) 0.001(7) 0.003(7) 0.010(8)
C32 0.169(14) 0.037(6) 0.055(7) 0.017(5) 0.031(8) 0.034(8)
C28 0.29(2) 0.036(7) 0.043(6) 0.013(5) 0.052(10) 0.066(10)
C35B 0.045(19) 0.11(3) 0.13(3) 0.11(2) 0.063(19) 0.059(18)

loop_
_atom_type_symbol
_atom_type_description
_atom_type_scat_dispersion_real
_atom_type_scat_dispersion_imag
_atom_type_scat_source
C C 0.0033 0.0016 'International Tables Vol C Tables 4.2.6.8 and 6.1.1.4'
H H 0.0000 0.0000 'International Tables Vol C Tables 4.2.6.8 and 6.1.1.4'
N N 0.0061 0.0033 'International Tables Vol C Tables 4.2.6.8 and 6.1.1.4'
O O 0.0106 0.0060 'International Tables Vol C Tables 4.2.6.8 and 6.1.1.4'
U U -9.6767 9.6646 'International Tables Vol C Tables 4.2.6.8 and 6.1.1.4'

loop_
_geom_angle_atom_site_label_1
_geom_angle_atom_site_label_2
_geom_angle_atom_site_label_3
_geom_angle
_geom_angle_site_symmetry_1
_geom_angle_site_symmetry_3
O5 U2 O4 177.4(2) . .
O5 U2 O6 84.19(18) . .
O5 U2 N8 84.4(2) . .
O5 U2 N6 82.3(2) . .
O5 U2 N7 97.0(2) . .
O5 U2 N5 99.2(2) . .
O4 U2 O6 93.56(19) . .
O4 U2 N8 93.8(2) . .
O4 U2 N6 100.4(2) . .
O4 U2 N7 84.0(2) . .
O4 U2 N5 81.7(2) . .
O6 U2 N8 75.73(16) . .
O6 U2 N7 143.85(18) . .
O6 U2 N5 77.82(16) . .
N8 U2 N5 152.82(18) . .
N6 U2 O6 141.65(17) . .
N6 U2 N8 137.73(19) . .
N6 U2 N7 73.62(19) . .
N6 U2 N5 69.23(19) . .
N7 U2 N8 68.48(19) . .
N7 U2 N5 136.76(18) . .
O1 U1 O2 170.9(2) . .
O1 U1 O3 88.17(19) . .
O1 U1 N2 78.3(2) . .
O1 U1 N4 79.6(2) . .
O1 U1 N1 92.2(2) . .
O1 U1 N3 110.4(2) . .
O2 U1 O3 83.17(19) . .
O2 U1 N2 107.9(2) . .
O2 U1 N4 101.2(2) . .
O2 U1 N1 83.7(2) . .
O2 U1 N3 78.1(2) . .
O3 U1 N2 148.80(17) . .
O3 U1 N4 77.45(18) . .
O3 U1 N1 80.76(18) . .
O3 U1 N3 136.34(17) . .
N2 U1 N4 126.3(2) . .
N1 U1 N2 71.9(2) . .
N1 U1 N4 156.88(19) . .
N1 U1 N3 134.6(2) . .
N3 U1 N2 74.85(19) . .
N3 U1 N4 68.21(19) . .
C36 O3 U1 123.5(4) . .
C36 O3 C33 109.9(5) . .
C33 O3 U1 126.4(4) . .
C72 O6 U2 130.4(4) . .
C69 O6 U2 121.6(4) . .
C69 O6 C72 107.9(5) . .
C58 N8 U2 122.9(4) . .
C61 N8 U2 125.8(5) . .
C61 N8 C58 104.9(6) . .
C6 N2 U1 130.9(4) . .
C9 N2 U1 120.1(5) . .
C9 N2 C6 104.7(6) . .
C22 N4 U1 125.9(5) . .
C25 N4 U1 123.7(5) . .
C25 N4 C22 105.2(6) . .
C45 N6 U2 123.6(5) . .
C45 N6 C42 105.7(6) . .
C42 N6 U2 127.0(5) . .
C4 N1 U1 135.0(5) . .
C1 N1 U1 118.9(5) . .
C1 N1 C4 106.1(6) . .
C56 N7 U2 126.1(4) . .
C53 N7 U2 122.6(5) . .
C53 N7 C56 106.1(6) . .
C76 O7 C73 111.0(7) . .
C40 N5 U2 123.5(4) . .
C37 N5 U2 127.2(5) . .
C37 N5 C40 104.9(6) . .
C20 N3 U1 131.4(4) . .
C17 N3 U1 118.0(5) . .
C17 N3 C20 106.1(6) . .
C62 C63 H63 119.4 . .
C62 C63 C64 121.2(8) . .
C64 C63 H63 119.4 . .
C44 C43 H43 126.0 . .
C44 C43 C42 107.9(7) . .
C42 C43 H43 126.0 . .
H3A C3 H3B 108.5 . .
C4 C3 H3A 110.3 . .
C4 C3 H3B 110.3 . .
C2 C3 H3A 110.3 . .
C2 C3 H3B 110.3 . .
C2 C3 C4 107.2(7) . .
N6 C45 H45 123.8 . .
N6 C45 C44 112.5(7) . .
C44 C45 H45 123.8 . .
C65 C66 H66 119.1 . .
C67 C66 H66 119.1 . .
C67 C66 C65 121.8(8) . .
N4 C22 C23 109.0(7) . .
N4 C22 C21 125.6(7) . .
C23 C22 C21 125.1(7) . .
C58 C59 H59 126.8 . .
C60 C59 H59 126.8 . .
C60 C59 C58 106.4(7) . .
C43 C44 C45 105.5(7) . .
C43 C44 H44 127.3 . .
C45 C44 H44 127.3 . .
N5 C40 C39 108.6(6) . .
C41 C40 N5 124.5(6) . .
C41 C40 C39 126.0(7) . .
H71A C71 H71B 108.7 . .
C72 C71 H71A 110.5 . .
C72 C71 H71B 110.5 . .
C70 C71 H71A 110.5 . .
C70 C71 H71B 110.5 . .
C70 C71 C72 106.1(6) . .
N6 C42 C43 108.4(6) . .
C41 C42 N6 123.6(6) . .
C41 C42 C43 126.7(7) . .
N3 C20 C19 109.4(7) . .
N3 C20 C21 122.1(6) . .
C21 C20 C19 128.1(7) . .
O6 C72 C71 105.8(5) . .
O6 C72 H72A 110.6 . .
O6 C72 H72B 110.6 . .
C71 C72 H72A 110.6 . .
C71 C72 H72B 110.6 . .
H72A C72 H72B 108.7 . .
C40 C41 C46 117.7(6) . .
C42 C41 C40 125.8(7) . .
C42 C41 C46 116.1(6) . .
O3 C36 C35A 102.9(9) . .
O3 C36 C35B 103.6(12) . .
C35A C36 C35B 23.8(14) . .
C5 C6 N2 125.8(7) . .
C5 C6 C7 125.9(7) . .
C7 C6 N2 108.3(6) . .
C47 C46 C41 118.7(7) . .
C51 C46 C41 122.1(6) . .
C51 C46 C47 119.0(7) . .
C10 C11 H11 119.7 . .
C12 C11 H11 119.7 . .
C12 C11 C10 120.6(7) . .
C63 C62 C57 120.1(7) . .
C63 C62 C67 118.9(7) . .
C67 C62 C57 120.9(7) . .
C6 C5 C4 126.3(7) . .
C6 C5 C10 116.0(7) . .
C4 C5 C10 117.7(7) . .
N7 C56 C55 108.7(6) . .
C57 C56 N7 123.3(6) . .
C57 C56 C55 127.2(7) . .
N8 C58 C59 109.4(6) . .
N8 C58 C57 125.0(6) . .
C57 C58 C59 124.9(7) . .
C6 C7 H7 125.8 . .
C8 C7 C6 108.4(7) . .
C8 C7 H7 125.8 . .
N1 C4 C3 108.7(7) . .
N1 C4 C5 125.7(7) . .
C5 C4 C3 125.3(7) . .
C40 C39 H39 126.4 . .
C38 C39 C40 107.1(6) . .
C38 C39 H39 126.4 . .
C47 C48 H48 119.5 . .
C47 C48 C49 120.9(7) . .
C49 C48 H48 119.5 . .
C56 C57 C62 116.8(6) . .
C56 C57 C58 124.8(7) . .
C58 C57 C62 118.2(6) . .
C46 C47 H47 120.0 . .
C48 C47 C46 120.0(7) . .
C48 C47 H47 120.0 . .
O6 C69 H69A 110.6 . .
O6 C69 H69B 110.6 . .
O6 C69 C70 105.5(6) . .
H69A C69 H69B 108.8 . .
C70 C69 H69A 110.6 . .
C70 C69 H69B 110.6 . .
N4 C25 H25 123.7 . .
N4 C25 C24 112.7(7) . .
C24 C25 H25 123.7 . .
N2 C9 H9 123.5 . .
N2 C9 C8 112.9(7) . .
C8 C9 H9 123.5 . .
C39 C38 H38 126.5 . .
C39 C38 C37 107.0(6) . .
C37 C38 H38 126.5 . .
C71 C70 H70A 110.7 . .
C71 C70 H70B 110.7 . .
C69 C70 C71 105.2(6) . .
C69 C70 H70A 110.7 . .
C69 C70 H70B 110.7 . .
H70A C70 H70B 108.8 . .
C51 C50 H50 119.6 . .
C49 C50 H50 119.6 . .
C49 C50 C51 120.8(8) . .
C20 C19 H19 126.6 . .
C18 C19 C20 106.7(7) . .
C18 C19 H19 126.6 . .
C46 C51 C50 121.4(7) . .
C46 C51 H51 119.3 . .
C50 C51 H51 119.3 . .
C56 C55 H55 126.3 . .
C54 C55 C56 107.4(7) . .
C54 C55 H55 126.3 . .
C30 C31 H31 119.3 . .
C26 C31 H31 119.3 . .
C26 C31 C30 121.5(7) . .
N5 C37 C38 112.3(6) . .
N5 C37 H37 123.8 . .
C38 C37 H37 123.8 . .
C66 C65 C68 121.9(8) . .
C64 C65 C66 117.9(8) . .
C64 C65 C68 120.2(8) . .
C11 C10 C5 121.5(7) . .
C11 C10 C15 118.1(7) . .
C15 C10 C5 120.4(7) . .
C11 C12 H12 119.0 . .
C11 C12 C13 121.9(8) . .
C13 C12 H12 119.0 . .
N7 C53 H53 124.1 . .
N7 C53 C54 111.7(7) . .
C54 C53 H53 124.1 . .
C63 C64 H64 119.8 . .
C65 C64 C63 120.4(8) . .
C65 C64 H64 119.8 . .
C55 C54 C53 106.0(6) . .
C55 C54 H54 127.0 . .
C53 C54 H54 127.0 . .
N1 C1 H1 124.0 . .
N1 C1 C2 112.1(7) . .
C2 C1 H1 124.0 . .
C59 C60 H60 126.9 . .
C59 C60 C61 106.1(7) . .
C61 C60 H60 126.9 . .
C19 C18 H18 126.2 . .
C19 C18 C17 107.5(8) . .
C17 C18 H18 126.2 . .
C7 C8 C9 105.6(7) . .
C7 C8 H8 127.2 . .
C9 C8 H8 127.2 . .
C22 C23 H23 126.3 . .
C24 C23 C22 107.4(7) . .
C24 C23 H23 126.3 . .
C48 C49 C52 120.7(7) . .
C50 C49 C48 117.9(7) . .
C50 C49 C52 121.4(8) . .
C31 C30 H30 118.8 . .
C29 C30 C31 122.3(8) . .
C29 C30 H30 118.8 . .
O3 C33 C34 104.4(6) . .
C49 C52 H52A 109.5 . .
C49 C52 H52B 109.5 . .
C49 C52 H52C 109.5 . .
H52A C52 H52B 109.5 . .
H52A C52 H52C 109.5 . .
H52B C52 H52C 109.5 . .
C22 C21 C26 116.5(7) . .
C20 C21 C22 124.9(7) . .
C20 C21 C26 118.5(7) . .
C31 C26 C21 121.2(7) . .
C31 C26 C27 117.2(8) . .
C27 C26 C21 121.6(7) . .
N3 C17 C18 110.2(8) . .
N3 C17 H17 124.9 . .
C18 C17 H17 124.9 . .
N8 C61 C60 113.2(7) . .
N8 C61 H61 123.4 . .
C60 C61 H61 123.4 . .
C10 C15 H15 119.8 . .
C14 C15 C10 120.5(8) . .
C14 C15 H15 119.8 . .
C25 C24 H24 127.1 . .
C23 C24 C25 105.7(7) . .
C23 C24 H24 127.1 . .
C66 C67 C62 119.6(8) . .
C66 C67 H67 120.2 . .
C62 C67 H67 120.2 . .
C73 C74 C75 101.5(8) . .
C15 C14 H14 119.1 . .
C15 C14 C13 121.8(8) . .
C13 C14 H14 119.1 . .
C12 C13 C14 117.0(8) . .
C12 C13 C16 120.8(8) . .
C14 C13 C16 122.1(8) . .
O7 C76 C75 103.4(8) . .
C3 C2 C1 106.0(7) . .
C3 C2 H2A 110.5 . .
C3 C2 H2B 110.5 . .
C1 C2 H2A 110.5 . .
C1 C2 H2B 110.5 . .
H2A C2 H2B 108.7 . .
C30 C29 C32 121.7(9) . .
C30 C29 C28 115.8(9) . .
C28 C29 C32 122.4(9) . .
O7 C73 C74 106.0(8) . .
C65 C68 H68A 109.5 . .
C65 C68 H68B 109.5 . .
C65 C68 H68C 109.5 . .
H68A C68 H68B 109.5 . .
H68A C68 H68C 109.5 . .
H68B C68 H68C 109.5 . .
C26 C27 H27 119.6 . .
C26 C27 C28 120.8(9) . .
C28 C27 H27 119.6 . .
C76 C75 C74 102.2(8) . .
C13 C16 H16A 109.5 . .
C13 C16 H16B 109.5 . .
C13 C16 H16C 109.5 . .
H16A C16 H16B 109.5 . .
H16A C16 H16C 109.5 . .
H16B C16 H16C 109.5 . .
C29 C32 H32A 109.5 . .
C29 C32 H32B 109.5 . .
C29 C32 H32C 109.5 . .
H32A C32 H32B 109.5 . .
H32A C32 H32C 109.5 . .
H32B C32 H32C 109.5 . .
C29 C28 H28 118.9 . .
C27 C28 C29 122.2(9) . .
C27 C28 H28 118.9 . .
C78 C77 O8 105(3) . .
C77 C78 C79 103(3) . .
C79 C79 C78 98(4) 2_575 .
C35B C34 C33 112.6(14) . .
C34 C35B C36 109(2) . .
C83 O9 C100 32.3(10) . .
C80 O9 C83 109.5 . .
C80 O9 C100 141.1(10) . .
C101 O9 C83 74.9(13) . .
C101 O9 C80 35.3(13) . .
C101 O9 C100 107.1(16) . .
O9 C83 C82 106.4 . .
O9 C83 C101 50.8(10) . .
C82 C83 C101 58.4(10) . .
C100 C83 O9 76(2) . .
C100 C83 C82 159(3) . .
C100 C83 C101 127(2) . .
C83 C82 C81 101.5 . .
C83 C82 C101 66.4(10) . .
C81 C82 C101 37.7(10) . .
C80 C81 C82 101.5 . .
C101 C81 C82 74.1(18) . .
C101 C81 C80 31.6(18) . .
O9 C80 C81 106.4 . .
C101 C80 O9 68.1(18) . .
C101 C80 C81 38.3(18) . .
O9 C100 C100 108(2) . 2_556
C83 C100 O9 71.7(17) . .
C83 C100 C100 172(4) . 2_556
O9 C101 C83 54.4(10) . .
O9 C101 C82 106.6(19) . .
C82 C101 C83 55.2(10) . .
C81 C101 O9 173(3) . .
C81 C101 C83 119(2) . .
C81 C101 C82 68.2(17) . .
C80 C101 O9 77(2) . .
C80 C101 C83 130(3) . .
C80 C101 C82 151(4) . .
C80 C101 C81 110(3) . .

loop_
_geom_bond_atom_site_label_1
_geom_bond_atom_site_label_2
_geom_bond_distance
_geom_bond_site_symmetry_2
U2 O5 1.755(4) .
U2 O4 1.758(5) .
U2 O6 2.460(4) .
U2 N8 2.515(6) .
U2 N6 2.457(6) .
U2 N7 2.475(6) .
U2 N5 2.525(6) .
U1 O1 1.765(5) .
U1 O2 1.768(5) .
U1 O3 2.445(5) .
U1 N2 2.532(6) .
U1 N4 2.546(6) .
U1 N1 2.464(6) .
U1 N3 2.482(6) .
O3 C36 1.474(8) .
O3 C33 1.474(8) .
O6 C72 1.464(8) .
O6 C69 1.459(7) .
N8 C58 1.397(9) .
N8 C61 1.329(9) .
N2 C6 1.421(9) .
N2 C9 1.338(9) .
N4 C22 1.411(9) .
N4 C25 1.326(9) .
N6 C45 1.336(9) .
N6 C42 1.399(9) .
N1 C4 1.404(9) .
N1 C1 1.348(9) .
N7 C56 1.395(9) .
N7 C53 1.345(9) .
O7 C76 1.438(12) .
O7 C73 1.439(11) .
N5 C40 1.420(9) .
N5 C37 1.348(8) .
N3 C20 1.390(9) .
N3 C17 1.356(9) .
C63 H63 0.9500 .
C63 C62 1.359(10) .
C63 C64 1.390(11) .
C43 H43 0.9500 .
C43 C44 1.367(10) .
C43 C42 1.423(10) .
C3 H3A 0.9900 .
C3 H3B 0.9900 .
C3 C4 1.426(11) .
C3 C2 1.391(11) .
C45 H45 0.9500 .
C45 C44 1.411(10) .
C66 H66 0.9500 .
C66 C65 1.389(12) .
C66 C67 1.367(12) .
C22 C23 1.413(11) .
C22 C21 1.422(10) .
C59 H59 0.9500 .
C59 C58 1.424(10) .
C59 C60 1.370(11) .
C44 H44 0.9500 .
C40 C41 1.399(9) .
C40 C39 1.435(10) .
C71 H71A 0.9900 .
C71 H71B 0.9900 .
C71 C72 1.534(9) .
C71 C70 1.531(10) .
C42 C41 1.390(10) .
C20 C19 1.417(10) .
C20 C21 1.403(11) .
C72 H72A 0.9900 .
C72 H72B 0.9900 .
C41 C46 1.504(10) .
C36 C35A 1.48(3) .
C36 C35B 1.60(3) .
C6 C5 1.382(10) .
C6 C7 1.411(10) .
C46 C47 1.395(10) .
C46 C51 1.379(10) .
C11 H11 0.9500 .
C11 C10 1.382(10) .
C11 C12 1.380(11) .
C62 C57 1.498(10) .
C62 C67 1.384(11) .
C5 C4 1.405(10) .
C5 C10 1.492(10) .
C56 C57 1.392(9) .
C56 C55 1.426(9) .
C58 C57 1.408(9) .
C7 H7 0.9500 .
C7 C8 1.360(10) .
C39 H39 0.9500 .
C39 C38 1.361(10) .
C48 H48 0.9500 .
C48 C47 1.389(10) .
C48 C49 1.414(12) .
C47 H47 0.9500 .
C69 H69A 0.9900 .
C69 H69B 0.9900 .
C69 C70 1.522(10) .
C25 H25 0.9500 .
C25 C24 1.415(11) .
C9 H9 0.9500 .
C9 C8 1.407(10) .
C38 H38 0.9500 .
C38 C37 1.409(10) .
C70 H70A 0.9900 .
C70 H70B 0.9900 .
C50 H50 0.9500 .
C50 C51 1.386(10) .
C50 C49 1.385(11) .
C19 H19 0.9500 .
C19 C18 1.360(12) .
C51 H51 0.9500 .
C55 H55 0.9500 .
C55 C54 1.373(11) .
C31 H31 0.9500 .
C31 C30 1.376(11) .
C31 C26 1.367(11) .
C37 H37 0.9500 .
C65 C64 1.363(12) .
C65 C68 1.528(11) .
C10 C15 1.404(10) .
C12 H12 0.9500 .
C12 C13 1.385(11) .
C53 H53 0.9500 .
C53 C54 1.413(11) .
C64 H64 0.9500 .
C54 H54 0.9500 .
C1 H1 0.9500 .
C1 C2 1.409(11) .
C60 H60 0.9500 .
C60 C61 1.397(11) .
C18 H18 0.9500 .
C18 C17 1.412(11) .
C8 H8 0.9500 .
C23 H23 0.9500 .
C23 C24 1.371(11) .
C49 C52 1.509(10) .
C30 H30 0.9500 .
C30 C29 1.360(11) .
C33 C34 1.546(12) .
C52 H52A 0.9800 .
C52 H52B 0.9800 .
C52 H52C 0.9800 .
C21 C26 1.485(11) .
C26 C27 1.372(11) .
C17 H17 0.9500 .
C61 H61 0.9500 .
C15 H15 0.9500 .
C15 C14 1.369(12) .
C24 H24 0.9500 .
C67 H67 0.9500 .
C74 C73 1.512(14) .
C74 C75 1.540(15) .
C14 H14 0.9500 .
C14 C13 1.393(12) .
C13 C16 1.524(12) .
C76 C75 1.515(15) .
C2 H2A 0.9900 .
C2 H2B 0.9900 .
C29 C32 1.515(13) .
C29 C28 1.385(14) .
C68 H68A 0.9800 .
C68 H68B 0.9800 .
C68 H68C 0.9800 .
C27 H27 0.9500 .
C27 C28 1.375(14) .
C16 H16A 0.9800 .
C16 H16B 0.9800 .
C16 H16C 0.9800 .
C32 H32A 0.9800 .
C32 H32B 0.9800 .
C32 H32C 0.9800 .
C28 H28 0.9500 .
C77 C78 1.30(3) .
C77 O8 1.43(4) .
C78 C79 1.81(4) .
C79 C79 1.25(5) 2_575
C34 C35B 1.29(3) .
O9 C83 1.4433 .
O9 C80 1.4429 .
O9 C100 1.48(3) .
O9 C101 1.38(3) .
C83 C82 1.5352 .
C83 C100 0.81(2) .
C83 C101 1.71(3) .
C82 C81 1.5388 .
C82 C101 1.59(3) .
C81 C80 1.5348 .
C81 C101 1.01(3) .
C80 C101 0.86(3) .
C100 C100 1.49(4) 2_556

loop_
_geom_torsion_atom_site_label_1
_geom_torsion_atom_site_label_2
_geom_torsion_atom_site_label_3
_geom_torsion_atom_site_label_4
_geom_torsion
_geom_torsion_site_symmetry_4
U2 O6 C72 C71 157.5(4) .
U2 O6 C69 C70 -151.7(4) .
U2 N8 C58 C59 151.7(5) .
U2 N8 C58 C57 -37.6(9) .
U2 N8 C61 C60 -152.0(5) .
U2 N6 C45 C44 158.7(5) .
U2 N6 C42 C43 -156.6(5) .
U2 N6 C42 C41 35.9(9) .
U2 N7 C56 C57 36.1(10) .
U2 N7 C56 C55 -153.7(5) .
U2 N7 C53 C54 155.9(5) .
U2 N5 C40 C41 -35.0(9) .
U2 N5 C40 C39 155.1(4) .
U2 N5 C37 C38 -155.4(5) .
U1 O3 C36 C35A -147.6(8) .
U1 O3 C36 C35B -172.1(14) .
U1 O3 C33 C34 172.7(5) .
U1 N2 C6 C5 23.7(10) .
U1 N2 C6 C7 -156.3(5) .
U1 N2 C9 C8 159.6(5) .
U1 N4 C22 C23 -154.8(5) .
U1 N4 C22 C21 31.6(9) .
U1 N4 C25 C24 156.5(5) .
U1 N1 C4 C3 -179.9(5) .
U1 N1 C4 C5 -5.9(11) .
U1 N1 C1 C2 -179.9(5) .
U1 N3 C20 C19 152.9(5) .
U1 N3 C20 C21 -33.2(10) .
U1 N3 C17 C18 -157.3(5) .
O5 U2 O6 C72 176.4(6) .
O5 U2 O6 C69 1.4(5) .
O5 U2 N8 C58 -49.9(5) .
O5 U2 N8 C61 97.7(6) .
O5 U2 N6 C45 53.1(5) .
O5 U2 N6 C42 -151.7(6) .
O5 U2 N7 C56 30.5(6) .
O5 U2 N7 C53 -120.6(6) .
O5 U2 N5 C40 125.0(5) .
O5 U2 N5 C37 -82.0(6) .
O1 U1 O3 C36 -18.7(5) .
O1 U1 O3 C33 166.8(6) .
O1 U1 N2 C6 73.9(6) .
O1 U1 N2 C9 -79.1(5) .
O1 U1 N4 C22 74.4(5) .
O1 U1 N4 C25 -76.3(6) .
O1 U1 N1 C4 -62.5(6) .
O1 U1 N1 C1 119.4(5) .
O1 U1 N3 C20 -23.0(7) .
O1 U1 N3 C17 129.4(5) .
O4 U2 O6 C72 -5.0(6) .
O4 U2 O6 C69 -179.9(5) .
O4 U2 N8 C58 132.0(5) .
O4 U2 N8 C61 -80.4(6) .
O4 U2 N6 C45 -127.1(5) .
O4 U2 N6 C42 28.1(6) .
O4 U2 N7 C56 -147.1(6) .
O4 U2 N7 C53 61.9(6) .
O4 U2 N5 C40 -57.5(5) .
O4 U2 N5 C37 95.5(6) .
O2 U1 O3 C36 158.4(5) .
O2 U1 O3 C33 -16.0(6) .
O2 U1 N2 C6 -99.2(6) .
O2 U1 N2 C9 107.8(5) .
O2 U1 N4 C22 -114.9(5) .
O2 U1 N4 C25 94.4(6) .
O2 U1 N1 C4 125.6(6) .
O2 U1 N1 C1 -52.4(5) .
O2 U1 N3 C20 153.4(6) .
O2 U1 N3 C17 -54.1(5) .
O3 U1 N2 C6 7.8(8) .
O3 U1 N2 C9 -145.2(5) .
O3 U1 N4 C22 164.8(5) .
O3 U1 N4 C25 14.1(6) .
O3 U1 N1 C4 -150.3(6) .
O3 U1 N1 C1 31.6(5) .
O3 U1 N3 C20 86.8(6) .
O3 U1 N3 C17 -120.7(5) .
O3 C36 C35B C34 -3(3) .
O3 C33 C34 C35B 0(2) .
O6 U2 N8 C58 -135.3(5) .
O6 U2 N8 C61 12.3(6) .
O6 U2 N6 C45 123.5(5) .
O6 U2 N6 C42 -81.3(6) .
O6 U2 N7 C56 -59.2(7) .
O6 U2 N7 C53 149.7(5) .
O6 U2 N5 C40 -153.0(5) .
O6 U2 N5 C37 0.0(5) .
O6 C69 C70 C71 -24.3(7) .
N8 U2 O6 C72 -98.0(5) .
N8 U2 O6 C69 87.1(5) .
N8 U2 N6 C45 -19.7(7) .
N8 U2 N6 C42 135.6(5) .
N8 U2 N7 C56 -50.6(6) .
N8 U2 N7 C53 158.3(6) .
N8 U2 N5 C40 -139.4(5) .
N8 U2 N5 C37 13.5(8) .
N8 C58 C57 C62 179.2(6) .
N8 C58 C57 C56 -5.4(11) .
N2 U1 O3 C36 44.9(7) .
N2 U1 O3 C33 -129.5(6) .
N2 U1 N4 C22 7.4(6) .
N2 U1 N4 C25 -143.3(5) .
N2 U1 N1 C4 14.4(6) .
N2 U1 N1 C1 -163.6(6) .
N2 U1 N3 C20 -94.1(6) .
N2 U1 N3 C17 58.3(5) .
N2 C6 C5 C4 -4.6(12) .
N2 C6 C5 C10 173.2(6) .
N2 C6 C7 C8 0.1(8) .
N2 C9 C8 C7 -0.3(8) .
N4 U1 O3 C36 -98.4(5) .
N4 U1 O3 C33 87.1(6) .
N4 U1 N2 C6 141.5(5) .
N4 U1 N2 C9 -11.5(6) .
N4 U1 N1 C4 -130.7(7) .
N4 U1 N1 C1 51.3(8) .
N4 U1 N3 C20 46.1(6) .
N4 U1 N3 C17 -161.5(6) .
N4 C22 C23 C24 -1.1(8) .
N4 C22 C21 C20 6.5(11) .
N4 C22 C21 C26 -177.6(6) .
N4 C25 C24 C23 -1.5(9) .
N6 U2 O6 C72 106.7(6) .
N6 U2 O6 C69 -68.3(5) .
N6 U2 N8 C58 22.1(6) .
N6 U2 N8 C61 169.7(6) .
N6 U2 N7 C56 110.3(6) .
N6 U2 N7 C53 -40.8(6) .
N6 U2 N5 C40 47.0(5) .
N6 U2 N5 C37 -160.0(6) .
N6 C45 C44 C43 -0.6(9) .
N6 C42 C41 C40 6.1(11) .
N6 C42 C41 C46 178.8(6) .
N1 U1 O3 C36 73.8(5) .
N1 U1 O3 C33 -100.7(6) .
N1 U1 N2 C6 -22.3(6) .
N1 U1 N2 C9 -175.3(5) .
N1 U1 N4 C22 145.0(5) .
N1 U1 N4 C25 -5.7(9) .
N1 U1 N3 C20 -138.1(6) .
N1 U1 N3 C17 14.3(6) .
N1 C1 C2 C3 -0.9(10) .
N7 U2 O6 C72 -89.7(6) .
N7 U2 O6 C69 95.3(5) .
N7 U2 N8 C58 49.9(5) .
N7 U2 N8 C61 -162.5(7) .
N7 U2 N6 C45 -46.5(5) .
N7 U2 N6 C42 108.7(5) .
N7 U2 N5 C40 14.5(6) .
N7 U2 N5 C37 167.5(5) .
N7 C56 C57 C62 -177.2(6) .
N7 C56 C57 C58 7.3(11) .
N7 C56 C55 C54 -1.9(9) .
N7 C53 C54 C55 -1.1(9) .
O7 C76 C75 C74 -36.6(10) .
N5 U2 O6 C72 75.7(5) .
N5 U2 O6 C69 -99.3(5) .
N5 U2 N8 C58 -149.0(5) .
N5 U2 N8 C61 -1.4(9) .
N5 U2 N6 C45 156.0(6) .
N5 U2 N6 C42 -48.8(5) .
N5 U2 N7 C56 141.8(5) .
N5 U2 N7 C53 -9.2(7) .
N5 C40 C41 C42 -5.0(11) .
N5 C40 C41 C46 -177.6(6) .
N5 C40 C39 C38 3.3(8) .
N3 U1 O3 C36 -136.8(5) .
N3 U1 O3 C33 48.7(7) .
N3 U1 N2 C6 -171.0(6) .
N3 U1 N2 C9 36.0(5) .
N3 U1 N4 C22 -42.7(5) .
N3 U1 N4 C25 166.6(6) .
N3 U1 N1 C4 59.3(7) .
N3 U1 N1 C1 -118.8(5) .
N3 C20 C19 C18 1.6(9) .
N3 C20 C21 C22 -7.6(11) .
N3 C20 C21 C26 176.6(6) .
C63 C62 C57 C56 91.2(9) .
C63 C62 C57 C58 -93.0(9) .
C63 C62 C67 C66 0.6(14) .
C43 C42 C41 C40 -159.1(7) .
C43 C42 C41 C46 13.6(11) .
C45 N6 C42 C43 2.1(8) .
C45 N6 C42 C41 -165.4(7) .
C66 C65 C64 C63 0.1(13) .
C22 N4 C25 C24 0.8(8) .
C22 C23 C24 C25 1.5(8) .
C22 C21 C26 C31 70.0(10) .
C22 C21 C26 C27 -109.6(11) .
C59 C58 C57 C62 -11.6(10) .
C59 C58 C57 C56 163.9(7) .
C59 C60 C61 N8 1.2(10) .
C44 C43 C42 N6 -2.6(9) .
C44 C43 C42 C41 164.4(7) .
C40 N5 C37 C38 1.6(8) .
C40 C41 C46 C47 -113.7(7) .
C40 C41 C46 C51 71.5(9) .
C40 C39 C38 C37 -2.3(8) .
C42 N6 C45 C44 -0.9(8) .
C42 C43 C44 C45 1.9(9) .
C42 C41 C46 C47 73.0(9) .
C42 C41 C46 C51 -101.8(8) .
C20 N3 C17 C18 1.6(8) .
C20 C19 C18 C17 -0.6(9) .
C20 C21 C26 C31 -113.9(9) .
C20 C21 C26 C27 66.6(12) .
C72 O6 C69 C70 32.4(7) .
C72 C71 C70 C69 8.0(8) .
C41 C40 C39 C38 -166.5(7) .
C41 C46 C47 C48 -175.4(7) .
C41 C46 C51 C50 174.2(7) .
C36 O3 C33 C34 -2.3(9) .
C6 N2 C9 C8 0.3(8) .
C6 C5 C4 N1 -4.9(12) .
C6 C5 C4 C3 168.0(7) .
C6 C5 C10 C11 -59.0(10) .
C6 C5 C10 C15 117.7(9) .
C6 C7 C8 C9 0.1(8) .
C11 C10 C15 C14 2.4(14) .
C11 C12 C13 C14 2.6(14) .
C11 C12 C13 C16 -174.9(9) .
C62 C63 C64 C65 2.8(13) .
C5 C6 C7 C8 -179.9(7) .
C5 C10 C15 C14 -174.4(9) .
C56 N7 C53 C54 -0.1(9) .
C56 C55 C54 C53 1.8(9) .
C58 N8 C61 C60 0.2(9) .
C58 C59 C60 C61 -2.1(9) .
C7 C6 C5 C4 175.5(7) .
C7 C6 C5 C10 -6.8(10) .
C4 N1 C1 C2 1.5(9) .
C4 C3 C2 C1 -0.2(9) .
C4 C5 C10 C11 119.0(8) .
C4 C5 C10 C15 -64.3(10) .
C39 C40 C41 C42 163.1(7) .
C39 C40 C41 C46 -9.5(10) .
C39 C38 C37 N5 0.5(9) .
C57 C62 C67 C66 177.3(8) .
C57 C56 C55 C54 167.8(7) .
C47 C46 C51 C50 -0.6(12) .
C47 C48 C49 C50 -1.0(12) .
C47 C48 C49 C52 177.8(8) .
C69 O6 C72 C71 -27.0(7) .
C25 N4 C22 C23 0.2(7) .
C25 N4 C22 C21 -173.4(7) .
C9 N2 C6 C5 179.8(7) .
C9 N2 C6 C7 -0.3(7) .
C70 C71 C72 O6 11.0(8) .
C19 C20 C21 C22 165.1(7) .
C19 C20 C21 C26 -10.7(11) .
C19 C18 C17 N3 -0.6(9) .
C51 C46 C47 C48 -0.4(11) .
C51 C50 C49 C48 0.0(12) .
C51 C50 C49 C52 -178.9(8) .
C55 C56 C57 C62 14.5(11) .
C55 C56 C57 C58 -161.0(7) .
C31 C30 C29 C32 178.5(11) .
C31 C30 C29 C28 -4.6(17) .
C31 C26 C27 C28 -0.7(19) .
C37 N5 C40 C41 167.0(6) .
C37 N5 C40 C39 -2.9(7) .
C65 C66 C67 C62 2.3(16) .
C10 C11 C12 C13 -1.7(13) .
C10 C5 C4 N1 177.4(6) .
C10 C5 C4 C3 -9.7(11) .
C10 C15 C14 C13 -1.5(16) .
C12 C11 C10 C5 175.9(7) .
C12 C11 C10 C15 -0.8(12) .
C53 N7 C56 C57 -169.0(7) .
C53 N7 C56 C55 1.2(8) .
C64 C63 C62 C57 -179.8(7) .
C64 C63 C62 C67 -3.2(12) .
C1 N1 C4 C3 -1.6(8) .
C1 N1 C4 C5 172.3(7) .
C60 C59 C58 N8 2.3(8) .
C60 C59 C58 C57 -168.3(7) .
C23 C22 C21 C20 -166.1(7) .
C23 C22 C21 C26 9.8(10) .
C49 C48 C47 C46 1.3(12) .
C49 C50 C51 C46 0.8(13) .
C30 C31 C26 C21 -179.2(8) .
C30 C31 C26 C27 0.4(14) .
C30 C29 C28 C27 4(2) .
C33 O3 C36 C35A 27.6(10) .
C33 O3 C36 C35B 3.2(15) .
C33 C34 C35B C36 2(3) .
C21 C22 C23 C24 172.5(7) .
C21 C20 C19 C18 -171.8(7) .
C21 C26 C27 C28 178.9(13) .
C26 C31 C30 C29 2.4(15) .
C26 C27 C28 C29 -2(3) .
C17 N3 C20 C19 -2.0(8) .
C17 N3 C20 C21 171.9(7) .
C61 N8 C58 C59 -1.6(8) .
C61 N8 C58 C57 169.1(7) .
C15 C14 C13 C12 -1.0(16) .
C15 C14 C13 C16 176.4(10) .
C67 C66 C65 C64 -2.7(15) .
C67 C66 C65 C68 178.5(9) .
C67 C62 C57 C56 -85.4(10) .
C67 C62 C57 C58 90.5(9) .
C76 O7 C73 C74 4.3(10) .
C2 C3 C4 N1 1.1(9) .
C2 C3 C4 C5 -172.8(7) .
C73 O7 C76 C75 20.7(10) .
C73 C74 C75 C76 38.6(10) .
C68 C65 C64 C63 179.0(8) .
C75 C74 C73 O7 -26.8(10) .
C35A C36 C35B C34 -94(4) .
C32 C29 C28 C27 -178.8(15) .
C77 C78 C79 C79 -49(4) 2_575
O8 C77 C78 C79 73(3) .
O9 C83 C82 C81 31.5 .
O9 C83 C82 C101 17.5(15) .
O9 C83 C100 C100 -90(28) 2_556
O9 C83 C101 C82 -158.2(18) .
O9 C83 C101 C81 177(4) .
O9 C83 C101 C80 -14(3) .
O9 C80 C101 C83 12(3) .
O9 C80 C101 C82 100(6) .
O9 C80 C101 C81 -179(4) .
C83 O9 C80 C81 -12.4 .
C83 O9 C80 C101 -12(3) .
C83 O9 C100 C100 172(4) 2_556
C83 O9 C101 C82 18.5(15) .
C83 O9 C101 C81 -21(32) .
C83 O9 C101 C80 169(3) .
C83 C82 C81 C80 -37.4 .
C83 C82 C81 C101 -21(2) .
C83 C82 C101 O9 -18.4(15) .
C83 C82 C101 C81 157(2) .
C83 C82 C101 C80 -111(6) .
C82 C83 C100 O9 -99(5) .
C82 C83 C100 C100 170(23) 2_556
C82 C83 C101 O9 158.2(18) .
C82 C83 C101 C81 -25(3) .
C82 C83 C101 C80 144(5) .
C82 C81 C80 O9 31.5 .
C82 C81 C80 C101 30(4) .
C82 C81 C101 O9 41(32) .
C82 C81 C101 C83 22(2) .
C82 C81 C101 C80 -149(4) .
C81 C82 C101 O9 -175(4) .
C81 C82 C101 C83 -157(2) .
C81 C82 C101 C80 92(6) .
C81 C80 C101 O9 179(4) .
C81 C80 C101 C83 -169(7) .
C81 C80 C101 C82 -81(6) .
C80 O9 C83 C82 -12.4 .
C80 O9 C83 C100 -170(3) .
C80 O9 C83 C101 6.9(17) .
C80 O9 C100 C83 15(5) .
C80 O9 C100 C100 -173(2) 2_556
C80 O9 C101 C83 -169(3) .
C80 O9 C101 C82 -150(4) .
C80 O9 C101 C81 171(35) .
C80 C81 C101 O9 -170(36) .
C80 C81 C101 C83 170(6) .
C80 C81 C101 C82 149(4) .
C100 O9 C83 C82 158(3) .
C100 O9 C83 C101 177(3) .
C100 O9 C80 C81 -21(3) .
C100 O9 C80 C101 -20(4) .
C100 O9 C101 C83 -1.6(17) .
C100 O9 C101 C82 17(2) .
C100 O9 C101 C81 -22(33) .
C100 O9 C101 C80 167(3) .
C100 C83 C82 C81 125(6) .
C100 C83 C82 C101 111(6) .
C100 C83 C101 O9 3(4) .
C100 C83 C101 C82 -155(4) .
C100 C83 C101 C81 -179(5) .
C100 C83 C101 C80 -11(6) .
C101 O9 C83 C82 -19.3(17) .
C101 O9 C83 C100 -177(3) .
C101 O9 C80 C81 -1(3) .
C101 O9 C100 C83 3(3) .
C101 O9 C100 C100 175(2) 2_556
C101 C83 C82 C81 14.1(15) .
C101 C83 C100 O9 -3(3) .
C101 C83 C100 C100 -93(28) 2_556
C101 C82 C81 C80 -16(2) .
C101 C81 C80 O9 1(4) .
